data_7202311
loop_
_publ_author_name
'Lemmerer, Andreas'
'Bourne, Susan A.'
'Fernandes, Manuel A.'

_publ_section_title
;
 Structural and melting point characterisation of six chiral ammonium
 naphthalene carboxylate salts
;
_journal_issue 11
_journal_name_full CrystEngComm
_journal_page_first 1605
_journal_paper_doi 10.1039/b810068c
_journal_volume 10
_journal_year 2008
_chemical_absolute_configuration rm
_chemical_formula_moiety 'C12 H6 O4, 2(C8 H12 N)'
_chemical_formula_sum 'C28 H30 N2 O4'
_chemical_formula_weight 458.54
_chemical_name_common 'bis((R)-1-phenylethylammonium) naphthalene-2,6-dicarboxylate'
_chemical_name_systematic
;
bis((R)-1-phenylethylammonium) naphthalene-2,6-dicarboxylate
;
_space_group_IT_number 4
_symmetry_cell_setting monoclinic
_symmetry_space_group_name_Hall 'P 2yb'
_symmetry_space_group_name_H-M 'P 1 21 1'
_atom_sites_solution_hydrogens geom
_atom_sites_solution_primary direct
_atom_sites_solution_secondary difmap
_audit_conform_dict_location ftp://ftp.iucr.org/pub/cif_core.dic
_audit_conform_dict_name cif_core.dic
_audit_conform_dict_version 2.3
_audit_creation_date 2008-07-28T18:39:16-00:00
_audit_creation_method 'WinGX routine CIF_UPDATE'
_cell_angle_alpha 90
_cell_angle_beta 96.041(2)
_cell_angle_gamma 90
_cell_formula_units_Z 2
_cell_length_a 9.6633(4)
_cell_length_b 6.3731(3)
_cell_length_c 19.7210(7)
_cell_measurement_reflns_used 37785
_cell_measurement_temperature 173(2)
_cell_measurement_theta_max 28.28
_cell_measurement_theta_min 0.41
_cell_volume 1207.78(9)
_computing_cell_refinement 'DENZO-SMN (Otwinowski & Minor, 1997)'
_computing_data_collection 'COLLECT (Nonius, 2000)'
_computing_data_reduction DENZO-SMN
_computing_molecular_graphics
;
Ortep-3 for Windows (Farrugia, 1997) and DIAMOND (Brandenburg, 1999)
;
_computing_publication_material
;
WinGX publication routines (Farrugia, 1999) and PLATON (Spek, 2002)
;
_computing_structure_refinement 'SHELXL-97 (Sheldrick, 1997)'
_computing_structure_solution 'SHELXS-97 (Sheldrick, 1997)'
_diffrn_ambient_temperature 173(2)
_diffrn_measured_fraction_theta_full 0.996
_diffrn_measured_fraction_theta_max 0.996
_diffrn_measurement_device_type 'Nonius KappaCCD area-detector'
_diffrn_measurement_method '1.8\% \w and \p scans'
_diffrn_radiation_monochromator graphite
_diffrn_radiation_type MoK\a
_diffrn_radiation_wavelength 0.71073
_diffrn_reflns_av_R_equivalents 0.067
_diffrn_reflns_av_unetI/netI 0.0233
_diffrn_reflns_limit_h_max 11
_diffrn_reflns_limit_h_min -11
_diffrn_reflns_limit_k_max 7
_diffrn_reflns_limit_k_min -7
_diffrn_reflns_limit_l_max 23
_diffrn_reflns_limit_l_min -23
_diffrn_reflns_number 32802
_diffrn_reflns_theta_full 25.5
_diffrn_reflns_theta_max 25.5
_diffrn_reflns_theta_min 2.12
_diffrn_standards_number 0
_exptl_absorpt_coefficient_mu 0.084
_exptl_absorpt_correction_T_max 0.9919
_exptl_absorpt_correction_T_min 0.9526
_exptl_absorpt_correction_type integration
_exptl_absorpt_process_details 'Bruker XPREP (Bruker, 1999)'
_exptl_crystal_colour colourless
_exptl_crystal_density_diffrn 1.261
_exptl_crystal_density_method 'not measured'
_exptl_crystal_description block
_exptl_crystal_F_000 488
_exptl_crystal_size_max 0.6
_exptl_crystal_size_mid 0.16
_exptl_crystal_size_min 0.12
_refine_diff_density_max 0.186
_refine_diff_density_min -0.183
_refine_diff_density_rms 0.034
_refine_ls_extinction_method none
_refine_ls_goodness_of_fit_ref 1.043
_refine_ls_hydrogen_treatment mixed
_refine_ls_matrix_type full
_refine_ls_number_parameters 327
_refine_ls_number_reflns 2456
_refine_ls_number_restraints 1
_refine_ls_restrained_S_all 1.043
_refine_ls_R_factor_all 0.0412
_refine_ls_R_factor_gt 0.0329
_refine_ls_shift/su_max 0.001
_refine_ls_shift/su_mean 0
_refine_ls_structure_factor_coef Fsqd
_refine_ls_weighting_details 'calc w=1/[\s^2^(Fo^2^)+(0.0564P)^2^+0.1265P] where P=(Fo^2^+2Fc^2^)/3'
_refine_ls_weighting_scheme calc
_refine_ls_wR_factor_gt 0.0813
_refine_ls_wR_factor_ref 0.0881
_reflns_number_gt 2156
_reflns_number_total 2456
_reflns_threshold_expression >2sigma(I)
_cod_data_source_file b810068c.txt
_cod_data_source_block 4
_cod_depositor_comments
;
The following automatic conversions were performed:
'_symmetry_cell_setting' value 'Monoclinic' changed to 'monoclinic'
according to '/home/saulius/struct/CIF-dictionaries/cif_core.dic'
dictionary named 'cif_core.dic' version 2.4.1 from 2010-06-29.

Automatic conversion script
Id: cif_fix_enum 1527 2010-12-29 10:47:43Z saulius 
;
_cod_original_sg_symbol_H-M P2(1)
_cod_database_code 7202311

loop_
_symmetry_equiv_pos_as_xyz
'x, y, z'
'-x, y+1/2, -z'

loop_
_atom_site_label
_atom_site_type_symbol
_atom_site_fract_x
_atom_site_fract_y
_atom_site_fract_z
_atom_site_U_iso_or_equiv
_atom_site_adp_type
_atom_site_occupancy
_atom_site_symmetry_multiplicity
_atom_site_calc_flag
_atom_site_refinement_flags
_atom_site_disorder_assembly
_atom_site_disorder_group
C1 C 0.07025(18) 0.5860(4) 0.81689(9) 0.0219(4) Uani 1 1 d . . .
H1 H 0.0533 0.7252 0.8312 0.026 Uiso 1 1 calc R . .
C2 C 0.18024(18) 0.4755(4) 0.84910(9) 0.0219(5) Uani 1 1 d . . .
C3 C 0.2038(2) 0.2664(4) 0.82889(10) 0.0256(5) Uani 1 1 d . . .
H3 H 0.2776 0.1878 0.8522 0.031 Uiso 1 1 calc R . .
C4 C 0.12149(19) 0.1767(4) 0.77618(10) 0.0265(5) Uani 1 1 d . . .
H4 H 0.1397 0.037 0.7628 0.032 Uiso 1 1 calc R . .
C4A C 0.00922(18) 0.2891(4) 0.74108(9) 0.0221(5) Uani 1 1 d . . .
C5 C -0.0776(2) 0.2003(4) 0.68622(9) 0.0244(5) Uani 1 1 d . . .
H5 H -0.0601 0.0614 0.6719 0.029 Uiso 1 1 calc R . .
C6 C -0.1868(2) 0.3112(4) 0.65335(9) 0.0244(5) Uani 1 1 d . . .
C7 C -0.2136(2) 0.5173(4) 0.67506(10) 0.0273(5) Uani 1 1 d . . .
H7 H -0.2887 0.5946 0.6523 0.033 Uiso 1 1 calc R . .
C8 C -0.1330(2) 0.6069(4) 0.72831(9) 0.0266(5) Uani 1 1 d . . .
H8 H -0.1537 0.7447 0.7426 0.032 Uiso 1 1 calc R . .
C8A C -0.01844(18) 0.4964(4) 0.76280(9) 0.0211(5) Uani 1 1 d . . .
C9 C 0.2797(2) 0.5809(4) 0.90297(10) 0.0232(5) Uani 1 1 d . . .
C9A C -0.2782(2) 0.2078(4) 0.59589(10) 0.0274(5) Uani 1 1 d . . .
O1 O 0.37032(14) 0.4675(3) 0.93629(7) 0.0296(4) Uani 1 1 d . . .
O2 O 0.26950(16) 0.7749(3) 0.90950(8) 0.0373(4) Uani 1 1 d . . .
O3 O -0.36561(14) 0.3210(3) 0.56059(7) 0.0316(4) Uani 1 1 d . . .
O4 O -0.2627(2) 0.0171(3) 0.58685(9) 0.0541(5) Uani 1 1 d . . .
C10 C 0.28751(19) 0.2799(4) 1.09714(9) 0.0255(5) Uani 1 1 d . . .
C11 C 0.1824(2) 0.4279(4) 1.09566(11) 0.0348(5) Uani 1 1 d . . .
H11 H 0.1004 0.4096 1.0652 0.042 Uiso 1 1 calc R . .
C12 C 0.1943(3) 0.6017(4) 1.13763(12) 0.0392(6) Uani 1 1 d . . .
H12 H 0.1205 0.7006 1.1359 0.047 Uiso 1 1 calc R . .
C13 C 0.3119(2) 0.6331(5) 1.18192(12) 0.0421(6) Uani 1 1 d . . .
H13 H 0.3195 0.7517 1.2113 0.05 Uiso 1 1 calc R . .
C14 C 0.4183(3) 0.4896(5) 1.18301(13) 0.0491(7) Uani 1 1 d . . .
H14 H 0.5012 0.5118 1.2125 0.059 Uiso 1 1 calc R . .
C15 C 0.4066(2) 0.3134(5) 1.14176(11) 0.0392(6) Uani 1 1 d . . .
H15 H 0.4805 0.2146 1.144 0.047 Uiso 1 1 calc R . .
C16 C 0.27370(19) 0.0820(4) 1.05426(10) 0.0277(5) Uani 1 1 d . . .
H16 H 0.2988 -0.0396 1.0852 0.033 Uiso 1 1 calc R . .
C17 C 0.1284(2) 0.0426(5) 1.01909(12) 0.0435(6) Uani 1 1 d . . .
H17A H 0.1045 0.1526 0.9851 0.065 Uiso 1 1 calc R . .
H17B H 0.0612 0.0443 1.053 0.065 Uiso 1 1 calc R . .
H17C H 0.1258 -0.0944 0.9965 0.065 Uiso 1 1 calc R . .
N1 N 0.37292(17) 0.0837(3) 1.00054(8) 0.0241(4) Uani 1 1 d . . .
H1A H 0.366(2) 0.218(5) 0.9749(12) 0.036 Uiso 1 1 d . . .
H1C H 0.351(2) -0.028(5) 0.9680(12) 0.036 Uiso 1 1 d . . .
H1B H 0.461(2) 0.062(4) 1.0206(10) 0.036 Uiso 1 1 d . . .
C18 C -0.2903(2) -0.1505(4) 0.39709(10) 0.0317(5) Uani 1 1 d . . .
C19 C -0.2039(3) 0.0233(4) 0.40423(12) 0.0419(6) Uani 1 1 d . . .
H19 H -0.1361 0.0335 0.4426 0.05 Uiso 1 1 calc R . .
C20 C -0.2150(3) 0.1825(5) 0.35608(13) 0.0486(7) Uani 1 1 d . . .
H20 H -0.1548 0.3004 0.3616 0.058 Uiso 1 1 calc R . .
C21 C -0.3126(3) 0.1707(5) 0.30049(14) 0.0507(7) Uani 1 1 d . . .
H21 H -0.3203 0.2796 0.2674 0.061 Uiso 1 1 calc R . .
C22 C -0.3995(3) -0.0012(6) 0.29320(13) 0.0575(8) Uani 1 1 d . . .
H22 H -0.468 -0.0099 0.255 0.069 Uiso 1 1 calc R . .
C23 C -0.3881(2) -0.1604(5) 0.34062(11) 0.0448(6) Uani 1 1 d . . .
H23 H -0.4481 -0.2786 0.3345 0.054 Uiso 1 1 calc R . .
C24 C -0.2807(2) -0.3279(4) 0.44804(11) 0.0322(5) Uani 1 1 d . . .
H24 H -0.3142 -0.4583 0.4233 0.039 Uiso 1 1 calc R . .
C25 C -0.1347(2) -0.3716(5) 0.48284(13) 0.0453(7) Uani 1 1 d . . .
H25A H -0.1053 -0.2551 0.5135 0.068 Uiso 1 1 calc R . .
H25B H -0.0696 -0.3857 0.4482 0.068 Uiso 1 1 calc R . .
H25C H -0.1356 -0.5019 0.5092 0.068 Uiso 1 1 calc R . .
N2 N -0.37508(18) -0.2862(4) 0.50209(9) 0.0263(4) Uani 1 1 d . . .
H2A H -0.352(3) -0.170(5) 0.5291(13) 0.039 Uiso 1 1 d . . .
H2C H -0.376(3) -0.406(5) 0.5308(13) 0.039 Uiso 1 1 d . . .
H2B H -0.468(2) -0.273(4) 0.4805(11) 0.039 Uiso 1 1 d . . .

loop_
_atom_site_aniso_label
_atom_site_aniso_U_11
_atom_site_aniso_U_22
_atom_site_aniso_U_33
_atom_site_aniso_U_23
_atom_site_aniso_U_13
_atom_site_aniso_U_12
C1 0.0228(9) 0.0203(11) 0.0219(9) -0.0008(9) -0.0006(8) 0.0001(9)
C2 0.0205(10) 0.0242(12) 0.0211(9) 0.0009(10) 0.0019(8) -0.0033(9)
C3 0.0239(10) 0.0253(13) 0.0259(10) -0.0018(10) -0.0051(8) 0.0054(10)
C4 0.0292(11) 0.0222(13) 0.0269(10) -0.0042(10) -0.0031(9) 0.0062(10)
C4A 0.0233(10) 0.0224(12) 0.0199(9) 0.0000(9) -0.0016(8) -0.0002(9)
C5 0.0308(11) 0.0203(11) 0.0212(10) -0.0027(9) -0.0017(8) 0.0002(10)
C6 0.0259(10) 0.0264(12) 0.0194(9) -0.0012(10) -0.0048(8) -0.0027(10)
C7 0.0284(10) 0.0257(13) 0.0258(10) 0.0003(10) -0.0068(8) 0.0019(10)
C8 0.0300(11) 0.0217(12) 0.0264(10) -0.0022(9) -0.0048(9) 0.0035(9)
C8A 0.0225(10) 0.0196(11) 0.0207(9) 0.0007(9) 0.0001(8) 0.0004(9)
C9 0.0201(10) 0.0255(13) 0.0235(10) 0.0003(10) -0.0004(8) -0.0002(10)
C9A 0.0284(11) 0.0295(15) 0.0220(11) -0.0008(10) -0.0078(9) -0.0029(11)
O1 0.0253(7) 0.0283(9) 0.0323(8) 0.0046(8) -0.0106(6) -0.0051(7)
O2 0.0366(9) 0.0290(10) 0.0419(9) -0.0097(8) -0.0161(7) 0.0008(8)
O3 0.0291(7) 0.0317(10) 0.0306(8) 0.0005(8) -0.0125(6) -0.0014(8)
O4 0.0759(13) 0.0268(11) 0.0505(10) -0.0119(9) -0.0358(9) 0.0056(10)
C10 0.0258(10) 0.0265(11) 0.0243(9) 0.0020(9) 0.0026(8) -0.0036(9)
C11 0.0334(12) 0.0350(13) 0.0347(11) 0.0018(10) -0.0022(9) 0.0046(11)
C12 0.0433(13) 0.0326(15) 0.0430(13) 0.0014(12) 0.0108(10) 0.0082(12)
C13 0.0508(14) 0.0371(16) 0.0406(13) -0.0100(12) 0.0157(11) -0.0069(12)
C14 0.0375(13) 0.0613(19) 0.0470(14) -0.0208(14) -0.0028(11) -0.0041(13)
C15 0.0269(10) 0.0487(15) 0.0404(12) -0.0094(12) -0.0031(9) 0.0050(11)
C16 0.0256(10) 0.0257(12) 0.0312(10) -0.0005(10) 0.0002(8) -0.0055(9)
C17 0.0248(11) 0.0520(17) 0.0534(14) -0.0163(13) 0.0024(10) -0.0101(12)
N1 0.0201(8) 0.0236(10) 0.0266(9) -0.0033(9) -0.0062(7) -0.0007(8)
C18 0.0303(11) 0.0360(13) 0.0289(10) -0.0032(10) 0.0039(9) 0.0028(10)
C19 0.0476(13) 0.0374(15) 0.0397(13) -0.0038(11) -0.0007(11) -0.0059(12)
C20 0.0557(16) 0.0373(16) 0.0552(15) -0.0025(14) 0.0170(13) -0.0065(14)
C21 0.0496(15) 0.056(2) 0.0487(15) 0.0138(14) 0.0159(13) 0.0065(15)
C22 0.0480(15) 0.084(2) 0.0392(13) 0.0160(16) -0.0027(11) -0.0074(17)
C23 0.0386(12) 0.0592(17) 0.0356(12) 0.0043(13) -0.0008(10) -0.0110(13)
C24 0.0305(11) 0.0299(13) 0.0352(11) -0.0042(10) -0.0016(9) 0.0032(10)
C25 0.0298(12) 0.0484(17) 0.0573(15) 0.0075(14) 0.0020(11) 0.0085(12)
N2 0.0257(9) 0.0258(11) 0.0256(9) -0.0005(9) -0.0061(7) -0.0001(9)

loop_
_atom_type_symbol
_atom_type_description
_atom_type_scat_dispersion_real
_atom_type_scat_dispersion_imag
_atom_type_scat_source
C C 0.0033 0 'International Tables Vol C Tables 4.2.6.8 and 6.1.1.4'
H H 0 0 'International Tables Vol C Tables 4.2.6.8 and 6.1.1.4'
N N 0.0061 0 'International Tables Vol C Tables 4.2.6.8 and 6.1.1.4'
O O 0.0106 0 'International Tables Vol C Tables 4.2.6.8 and 6.1.1.4'

loop_
_exptl_crystal_face_index_h
_exptl_crystal_face_index_k
_exptl_crystal_face_index_l
_exptl_crystal_face_perp_dist
-1 0 1 0.089
1 0 1 0.17
4 1 7 0.152
1 -10 -8 0.291
-1 2 1 0.303
1 0 -7 0.027
-1 0 7 0.092
5 0 -1 0.132

loop_
_geom_angle_atom_site_label_1
_geom_angle_atom_site_label_2
_geom_angle_atom_site_label_3
_geom_angle
_geom_angle_site_symmetry_1
_geom_angle_site_symmetry_3
_geom_angle_publ_flag
C2 C1 C8A 121.3(2) . . ?
C2 C1 H1 119.4 . . ?
C8A C1 H1 119.4 . . ?
C1 C2 C3 119.45(19) . . ?
C1 C2 C9 120.0(2) . . ?
C3 C2 C9 120.42(19) . . ?
C4 C3 C2 120.7(2) . . ?
C4 C3 H3 119.7 . . ?
C2 C3 H3 119.7 . . ?
C3 C4 C4A 120.9(2) . . ?
C3 C4 H4 119.5 . . ?
C4A C4 H4 119.5 . . ?
C5 C4A C4 122.2(2) . . ?
C5 C4A C8A 119.10(17) . . ?
C4 C4A C8A 118.73(17) . . ?
C6 C5 C4A 121.2(2) . . ?
C6 C5 H5 119.4 . . ?
C4A C5 H5 119.4 . . ?
C5 C6 C7 119.40(19) . . ?
C5 C6 C9A 119.2(2) . . ?
C7 C6 C9A 121.4(2) . . ?
C8 C7 C6 120.9(2) . . ?
C8 C7 H7 119.5 . . ?
C6 C7 H7 119.5 . . ?
C7 C8 C8A 120.9(2) . . ?
C7 C8 H8 119.6 . . ?
C8A C8 H8 119.6 . . ?
C1 C8A C4A 118.89(16) . . ?
C1 C8A C8 122.6(2) . . ?
C4A C8A C8 118.48(17) . . ?
O2 C9 O1 124.7(2) . . ?
O2 C9 C2 117.45(19) . . ?
O1 C9 C2 117.7(2) . . ?
O4 C9A O3 124.4(2) . . ?
O4 C9A C6 117.7(2) . . ?
O3 C9A C6 117.9(2) . . ?
C11 C10 C15 117.7(2) . . ?
C11 C10 C16 122.25(18) . . ?
C15 C10 C16 120.0(2) . . ?
C12 C11 C10 121.3(2) . . ?
C12 C11 H11 119.4 . . ?
C10 C11 H11 119.4 . . ?
C13 C12 C11 120.7(2) . . ?
C13 C12 H12 119.7 . . ?
C11 C12 H12 119.7 . . ?
C12 C13 C14 118.7(2) . . ?
C12 C13 H13 120.6 . . ?
C14 C13 H13 120.6 . . ?
C13 C14 C15 121.1(2) . . ?
C13 C14 H14 119.5 . . ?
C15 C14 H14 119.5 . . ?
C14 C15 C10 120.5(2) . . ?
C14 C15 H15 119.8 . . ?
C10 C15 H15 119.8 . . ?
N1 C16 C10 111.26(18) . . ?
N1 C16 C17 107.87(16) . . ?
C10 C16 C17 114.51(19) . . ?
N1 C16 H16 107.6 . . ?
C10 C16 H16 107.6 . . ?
C17 C16 H16 107.6 . . ?
C16 C17 H17A 109.5 . . ?
C16 C17 H17B 109.5 . . ?
H17A C17 H17B 109.5 . . ?
C16 C17 H17C 109.5 . . ?
H17A C17 H17C 109.5 . . ?
H17B C17 H17C 109.5 . . ?
C16 N1 H1A 110.5(14) . . ?
C16 N1 H1C 110.5(14) . . ?
H1A N1 H1C 107.2(19) . . ?
C16 N1 H1B 109.3(12) . . ?
H1A N1 H1B 111(2) . . ?
H1C N1 H1B 108(2) . . ?
C23 C18 C19 118.1(2) . . ?
C23 C18 C24 119.4(2) . . ?
C19 C18 C24 122.51(19) . . ?
C18 C19 C20 120.9(2) . . ?
C18 C19 H19 119.6 . . ?
C20 C19 H19 119.6 . . ?
C21 C20 C19 120.3(3) . . ?
C21 C20 H20 119.8 . . ?
C19 C20 H20 119.8 . . ?
C20 C21 C22 119.2(3) . . ?
C20 C21 H21 120.4 . . ?
C22 C21 H21 120.4 . . ?
C23 C22 C21 120.7(2) . . ?
C23 C22 H22 119.6 . . ?
C21 C22 H22 119.6 . . ?
C22 C23 C18 120.8(3) . . ?
C22 C23 H23 119.6 . . ?
C18 C23 H23 119.6 . . ?
N2 C24 C18 109.97(19) . . ?
N2 C24 C25 108.38(17) . . ?
C18 C24 C25 115.1(2) . . ?
N2 C24 H24 107.7 . . ?
C18 C24 H24 107.7 . . ?
C25 C24 H24 107.7 . . ?
C24 C25 H25A 109.5 . . ?
C24 C25 H25B 109.5 . . ?
H25A C25 H25B 109.5 . . ?
C24 C25 H25C 109.5 . . ?
H25A C25 H25C 109.5 . . ?
H25B C25 H25C 109.5 . . ?
C24 N2 H2A 114.9(16) . . ?
C24 N2 H2C 108.9(16) . . ?
H2A N2 H2C 108(2) . . ?
C24 N2 H2B 108.1(12) . . ?
H2A N2 H2B 111(2) . . ?
H2C N2 H2B 106(2) . . ?

loop_
_geom_bond_atom_site_label_1
_geom_bond_atom_site_label_2
_geom_bond_distance
_geom_bond_site_symmetry_2
_geom_bond_publ_flag
C1 C2 1.374(3) . ?
C1 C8A 1.416(2) . ?
C1 H1 0.95 . ?
C2 C3 1.416(3) . ?
C2 C9 1.513(3) . ?
C3 C4 1.366(3) . ?
C3 H3 0.95 . ?
C4 C4A 1.418(3) . ?
C4 H4 0.95 . ?
C4A C5 1.416(3) . ?
C4A C8A 1.423(3) . ?
C5 C6 1.375(3) . ?
C5 H5 0.95 . ?
C6 C7 1.414(4) . ?
C6 C9A 1.513(3) . ?
C7 C8 1.365(3) . ?
C7 H7 0.95 . ?
C8 C8A 1.423(3) . ?
C8 H8 0.95 . ?
C9 O2 1.248(3) . ?
C9 O1 1.265(3) . ?
C9A O4 1.240(3) . ?
C9A O3 1.263(3) . ?
C10 C11 1.385(3) . ?
C10 C15 1.390(3) . ?
C10 C16 1.516(3) . ?
C11 C12 1.380(4) . ?
C11 H11 0.95 . ?
C12 C13 1.373(3) . ?
C12 H12 0.95 . ?
C13 C14 1.374(4) . ?
C13 H13 0.95 . ?
C14 C15 1.385(4) . ?
C14 H14 0.95 . ?
C15 H15 0.95 . ?
C16 N1 1.502(3) . ?
C16 C17 1.520(3) . ?
C16 H16 1 . ?
C17 H17A 0.98 . ?
C17 H17B 0.98 . ?
C17 H17C 0.98 . ?
N1 H1A 0.99(3) . ?
N1 H1C 0.97(3) . ?
N1 H1B 0.91(2) . ?
C18 C23 1.384(3) . ?
C18 C19 1.385(3) . ?
C18 C24 1.509(3) . ?
C19 C20 1.386(4) . ?
C19 H19 0.95 . ?
C20 C21 1.371(4) . ?
C20 H20 0.95 . ?
C21 C22 1.379(4) . ?
C21 H21 0.95 . ?
C22 C23 1.376(4) . ?
C22 H22 0.95 . ?
C23 H23 0.95 . ?
C24 N2 1.498(3) . ?
C24 C25 1.528(3) . ?
C24 H24 1 . ?
C25 H25A 0.98 . ?
C25 H25B 0.98 . ?
C25 H25C 0.98 . ?
N2 H2A 0.92(3) . ?
N2 H2C 0.95(3) . ?
N2 H2B 0.95(2) . ?

loop_
_geom_hbond_atom_site_label_D
_geom_hbond_atom_site_label_H
_geom_hbond_atom_site_label_A
_geom_hbond_distance_DH
_geom_hbond_distance_HA
_geom_hbond_distance_DA
_geom_hbond_angle_DHA
_geom_hbond_site_symmetry_A
N1 H1A O1 0.99(3) 1.77(3) 2.754(3) 173(2) .
N1 H1C O2 0.97(3) 1.83(3) 2.778(2) 167(2) 1_545
N1 H1B O1 0.91(2) 1.86(2) 2.758(2) 169(3) 2_647
N2 H2A O4 0.92(3) 1.80(3) 2.707(3) 165(2) .
N2 H2C O3 0.95(3) 1.84(3) 2.754(3) 161(2) 1_545
N2 H2B O3 0.95(2) 1.83(2) 2.761(2) 166(3) 2_446

loop_
_geom_torsion_atom_site_label_1
_geom_torsion_atom_site_label_2
_geom_torsion_atom_site_label_3
_geom_torsion_atom_site_label_4
_geom_torsion
_geom_torsion_site_symmetry_1
_geom_torsion_site_symmetry_2
_geom_torsion_site_symmetry_3
_geom_torsion_site_symmetry_4
_geom_torsion_publ_flag
C8A C1 C2 C3 -1.4(3) . . . . ?
C8A C1 C2 C9 175.28(17) . . . . ?
C1 C2 C3 C4 2.4(3) . . . . ?
C9 C2 C3 C4 -174.23(18) . . . . ?
C2 C3 C4 C4A -1.0(3) . . . . ?
C3 C4 C4A C5 179.90(18) . . . . ?
C3 C4 C4A C8A -1.4(3) . . . . ?
C4 C4A C5 C6 179.31(19) . . . . ?
C8A C4A C5 C6 0.7(3) . . . . ?
C4A C5 C6 C7 -0.5(3) . . . . ?
C4A C5 C6 C9A -178.85(18) . . . . ?
C5 C6 C7 C8 -0.3(3) . . . . ?
C9A C6 C7 C8 177.98(19) . . . . ?
C6 C7 C8 C8A 1.0(3) . . . . ?
C2 C1 C8A C4A -1.0(3) . . . . ?
C2 C1 C8A C8 -179.87(18) . . . . ?
C5 C4A C8A C1 -178.87(19) . . . . ?
C4 C4A C8A C1 2.4(3) . . . . ?
C5 C4A C8A C8 0.0(3) . . . . ?
C4 C4A C8A C8 -178.7(2) . . . . ?
C7 C8 C8A C1 178.01(18) . . . . ?
C7 C8 C8A C4A -0.8(3) . . . . ?
C1 C2 C9 O2 -10.0(3) . . . . ?
C3 C2 C9 O2 166.6(2) . . . . ?
C1 C2 C9 O1 172.64(17) . . . . ?
C3 C2 C9 O1 -10.7(3) . . . . ?
C5 C6 C9A O4 9.7(3) . . . . ?
C7 C6 C9A O4 -168.6(2) . . . . ?
C5 C6 C9A O3 -170.65(19) . . . . ?
C7 C6 C9A O3 11.0(3) . . . . ?
C15 C10 C11 C12 -0.8(3) . . . . ?
C16 C10 C11 C12 176.7(2) . . . . ?
C10 C11 C12 C13 0.4(4) . . . . ?
C11 C12 C13 C14 0.9(4) . . . . ?
C12 C13 C14 C15 -1.7(4) . . . . ?
C13 C14 C15 C10 1.3(4) . . . . ?
C11 C10 C15 C14 0.0(3) . . . . ?
C16 C10 C15 C14 -177.6(2) . . . . ?
C11 C10 C16 N1 113.0(2) . . . . ?
C15 C10 C16 N1 -69.5(2) . . . . ?
C11 C10 C16 C17 -9.6(3) . . . . ?
C15 C10 C16 C17 167.9(2) . . . . ?
C23 C18 C19 C20 -0.1(4) . . . . ?
C24 C18 C19 C20 179.5(2) . . . . ?
C18 C19 C20 C21 0.3(4) . . . . ?
C19 C20 C21 C22 0.1(4) . . . . ?
C20 C21 C22 C23 -0.6(4) . . . . ?
C21 C22 C23 C18 0.7(4) . . . . ?
C19 C18 C23 C22 -0.4(4) . . . . ?
C24 C18 C23 C22 180.0(2) . . . . ?
C23 C18 C24 N2 -89.8(2) . . . . ?
C19 C18 C24 N2 90.6(3) . . . . ?
C23 C18 C24 C25 147.4(2) . . . . ?
C19 C18 C24 C25 -32.2(3) . . . . ?

loop_
_cod_related_entry_id
_cod_related_entry_database
_cod_related_entry_code
1 ChemSpider 30653642
